data_7012521
loop_
_publ_author_name
'Ding, Yuqiang'
'Ma, Qingjun'
'Roesky, Herbert W.'
'Us\'on, Isabel'
'Noltemeyer, Mathias'
'Schmidt, Hans-Georg'

_publ_section_title
;
 Syntheses, structures and properties of [{HC(CMeNAr)2}Ge(E)X] (Ar =
 2,6-iPr2C6H3; E = S, Se; X = F, Cl)
;
_journal_issue 6
_journal_name_full 'Dalton Transactions'
_journal_page_first 1094
_journal_paper_doi 10.1039/b211617k
_journal_year 2003
_chemical_formula_sum 'C29 H41 Cl Ge N2 S'
_chemical_formula_weight 557.74
_chemical_name_systematic
; 
? 
;
_space_group_IT_number 14
_symmetry_cell_setting monoclinic
_symmetry_space_group_name_Hall '-P 2ybc'
_symmetry_space_group_name_H-M 'P 1 21/c 1'
_atom_sites_solution_hydrogens geom
_atom_sites_solution_primary direct
_atom_sites_solution_secondary difmap
_audit_creation_method SHELXL-97
_cell_angle_alpha 90.00
_cell_angle_beta 108.57(3)
_cell_angle_gamma 90.00
_cell_formula_units_Z 4
_cell_length_a 16.880(3)
_cell_length_b 13.044(3)
_cell_length_c 13.801(3)
_cell_measurement_reflns_used 1013
_cell_measurement_temperature 133(2)
_cell_measurement_theta_max 55.283
_cell_measurement_theta_min 5.931
_cell_volume 2880.5(12)
_computing_cell_refinement 'Bruker AXS SAINT (V.5.00, Madison 1997)'
_computing_data_collection 'Siemens SMART (V.5.050, Siemens 1998)'
_computing_data_reduction 'Bruker AXS SAINT (V.5.00, Madison 1997)'
_computing_molecular_graphics 'Bruker AXS Shelxtl (Madison 1997)'
_computing_publication_material 'SHELXL-97 (Sheldrick, 1997)'
_computing_structure_refinement 'SHELXL-97 (Sheldrick, 1997)'
_computing_structure_solution 'SHELXS-97 (Sheldrick, 1990)'
_diffrn_ambient_temperature 133(2)
_diffrn_detector_area_resol_mean '8.192 pixels/mm'
_diffrn_measured_fraction_theta_full 0.990
_diffrn_measured_fraction_theta_max 0.990
_diffrn_measurement_device_type 'STOE-Siemens-Huber four circle diffractometer'
_diffrn_measurement_method 'phi and omega scans'
_diffrn_radiation_monochromator graphite
_diffrn_radiation_source 'fine-focus sealed tube'
_diffrn_radiation_type MoK\a
_diffrn_radiation_wavelength 0.71073
_diffrn_reflns_av_R_equivalents 0.0457
_diffrn_reflns_av_sigmaI/netI 0.0279
_diffrn_reflns_limit_h_max 22
_diffrn_reflns_limit_h_min -22
_diffrn_reflns_limit_k_max 15
_diffrn_reflns_limit_k_min -17
_diffrn_reflns_limit_l_max 18
_diffrn_reflns_limit_l_min -17
_diffrn_reflns_number 42179
_diffrn_reflns_theta_full 27.82
_diffrn_reflns_theta_max 27.82
_diffrn_reflns_theta_min 2.01
_diffrn_standards_decay_% 0
_diffrn_standards_interval_count 0
_diffrn_standards_interval_time 0
_diffrn_standards_number 0
_exptl_absorpt_coefficient_mu 1.248
_exptl_absorpt_correction_type multi-scan
_exptl_crystal_colour yellow
_exptl_crystal_density_diffrn 1.286
_exptl_crystal_density_method 'not measured'
_exptl_crystal_description block
_exptl_crystal_F_000 1176
_exptl_crystal_size_max 0.25mm
_exptl_crystal_size_mid 0.13mm
_exptl_crystal_size_min 0.13mm
_refine_diff_density_max 0.355
_refine_diff_density_min -0.448
_refine_diff_density_rms 0.059
_refine_ls_extinction_coef 0
_refine_ls_extinction_method none
_refine_ls_goodness_of_fit_ref 1.092
_refine_ls_hydrogen_treatment 'riding model'
_refine_ls_matrix_type full
_refine_ls_number_parameters 317
_refine_ls_number_reflns 6747
_refine_ls_number_restraints 120
_refine_ls_restrained_S_all 1.084
_refine_ls_R_factor_all 0.0369
_refine_ls_R_factor_gt 0.0312
_refine_ls_shift/su_max 0.002
_refine_ls_shift/su_mean 0.000
_refine_ls_structure_factor_coef Fsqd
_refine_ls_weighting_details 'calc w=1/[\s^2^(Fo^2^)+(0.0292P)^2^+1.7290P] where P=(Fo^2^+2Fc^2^)/3'
_refine_ls_weighting_scheme calc
_refine_ls_wR_factor_gt 0.0699
_refine_ls_wR_factor_ref 0.0721
_reflns_number_gt 6090
_reflns_number_total 6747
_reflns_threshold_expression >2sigma(I)
_cod_data_source_file b211617k.txt
_cod_data_source_block 3
_cod_depositor_comments
;
The following automatic conversions were performed:
'_symmetry_cell_setting' value 'Monoclinic' changed to 'monoclinic'
according to '/home/saulius/struct/CIF-dictionaries/cif_core.dic'
dictionary named 'cif_core.dic' version 2.4.1 from 2010-06-29.

Automatic conversion script
Id: cif_fix_enum 1527 2010-12-29 10:47:43Z saulius 
;
_cod_original_cell_volume 2880.5(10)
_cod_original_sg_symbol_H-M P2(1)/c
_cod_original_formula_sum 'H41 C29 N2 S Cl Ge'
_cod_database_code 7012521

loop_
_symmetry_equiv_pos_as_xyz
'x, y, z'
'-x, y+1/2, -z+1/2'
'-x, -y, -z'
'x, -y-1/2, z-1/2'

loop_
_atom_site_label
_atom_site_type_symbol
_atom_site_fract_x
_atom_site_fract_y
_atom_site_fract_z
_atom_site_U_iso_or_equiv
_atom_site_adp_type
_atom_site_occupancy
_atom_site_symmetry_multiplicity
_atom_site_calc_flag
_atom_site_refinement_flags
_atom_site_disorder_assembly
_atom_site_disorder_group
Cl1 Cl 0.11476(3) 0.48233(3) 0.38743(3) 0.02607(10) Uani 1 1 d . . .
S1 S 0.27989(3) 0.30568(3) 0.38670(3) 0.02300(10) Uani 1 1 d . . .
Ge1 Ge 0.214229(10) 0.376226(13) 0.470143(12) 0.01450(5) Uani 1 1 d D . .
N1 N 0.15327(8) 0.29346(10) 0.53608(10) 0.0140(3) Uani 1 1 d D . .
C1 C 0.14101(9) 0.32560(12) 0.62169(12) 0.0156(3) Uani 1 1 d D . .
C2 C 0.17684(10) 0.41562(12) 0.67349(12) 0.0171(3) Uani 1 1 d D . .
H2 H 0.1535 0.4404 0.7233 0.021 Uiso 1 1 calc R . .
C3 C 0.24211(10) 0.47243(12) 0.66050(12) 0.0159(3) Uani 1 1 d D . .
N2 N 0.27361(8) 0.45608(10) 0.58344(10) 0.0144(3) Uani 1 1 d D . .
C4 C 0.08916(11) 0.26359(13) 0.67061(13) 0.0216(3) Uani 1 1 d D . .
H4A H 0.0662 0.2038 0.6279 0.032 Uiso 1 1 calc R . .
H4B H 0.0433 0.3058 0.6776 0.032 Uiso 1 1 calc R . .
H4C H 0.1241 0.2406 0.7383 0.032 Uiso 1 1 calc R . .
C5 C 0.28112(11) 0.55503(13) 0.73720(13) 0.0215(3) Uani 1 1 d D . .
H5A H 0.3391 0.5365 0.7746 0.032 Uiso 1 1 calc R . .
H5B H 0.2495 0.5621 0.7854 0.032 Uiso 1 1 calc R . .
H5C H 0.2801 0.6202 0.7015 0.032 Uiso 1 1 calc R . .
C11 C 0.11457(9) 0.19976(12) 0.48463(12) 0.0150(3) Uani 1 1 d D . .
C12 C 0.16361(10) 0.11105(12) 0.49302(12) 0.0179(3) Uani 1 1 d D . .
C13 C 0.12491(11) 0.02337(13) 0.44132(14) 0.0242(4) Uani 1 1 d D . .
H13 H 0.1568 -0.0375 0.4458 0.029 Uiso 1 1 calc R . .
C14 C 0.04122(12) 0.02304(13) 0.38374(14) 0.0255(4) Uani 1 1 d D . .
H14 H 0.0162 -0.0375 0.3492 0.031 Uiso 1 1 calc R . .
C15 C -0.00578(11) 0.11083(13) 0.37665(14) 0.0229(4) Uani 1 1 d D . .
H15 H -0.0633 0.1098 0.3370 0.027 Uiso 1 1 calc R . .
C16 C 0.02908(10) 0.20101(12) 0.42625(12) 0.0174(3) Uani 1 1 d D . .
C121 C 0.25393(11) 0.10356(13) 0.56105(14) 0.0227(4) Uani 1 1 d D . .
H121 H 0.2744 0.1743 0.5838 0.027 Uiso 1 1 calc R . .
C122 C 0.31118(12) 0.05680(15) 0.50620(16) 0.0299(4) Uani 1 1 d D . .
H12A H 0.2938 -0.0139 0.4864 0.045 Uiso 1 1 calc R . .
H12B H 0.3690 0.0573 0.5521 0.045 Uiso 1 1 calc R . .
H12C H 0.3073 0.0971 0.4450 0.045 Uiso 1 1 calc R . .
C123 C 0.25808(13) 0.04004(16) 0.65582(15) 0.0338(4) Uani 1 1 d D . .
H12D H 0.2214 0.0705 0.6905 0.051 Uiso 1 1 calc R . .
H12E H 0.3157 0.0392 0.7024 0.051 Uiso 1 1 calc R . .
H12F H 0.2399 -0.0303 0.6352 0.051 Uiso 1 1 calc R . .
C161 C -0.02712(10) 0.29402(13) 0.41409(13) 0.0195(3) Uani 1 1 d D . .
H161 H 0.0064 0.3514 0.4554 0.023 Uiso 1 1 calc R . .
C162 C -0.10169(11) 0.27311(16) 0.45211(16) 0.0305(4) Uani 1 1 d D . .
H16A H -0.1375 0.2203 0.4093 0.046 Uiso 1 1 calc R . .
H16B H -0.1339 0.3363 0.4482 0.046 Uiso 1 1 calc R . .
H16C H -0.0813 0.2493 0.5231 0.046 Uiso 1 1 calc R . .
C163 C -0.05917(11) 0.32781(14) 0.30195(14) 0.0265(4) Uani 1 1 d D . .
H16D H -0.0117 0.3375 0.2765 0.040 Uiso 1 1 calc R . .
H16E H -0.0899 0.3925 0.2965 0.040 Uiso 1 1 calc R . .
H16F H -0.0964 0.2750 0.2612 0.040 Uiso 1 1 calc R . .
C21 C 0.35683(9) 0.49348(12) 0.59195(12) 0.0154(3) Uani 1 1 d D . .
C22 C 0.36636(10) 0.58357(12) 0.54132(12) 0.0167(3) Uani 1 1 d D . .
C23 C 0.44765(10) 0.61549(13) 0.55157(13) 0.0192(3) Uani 1 1 d D . .
H23 H 0.4556 0.6757 0.5171 0.023 Uiso 1 1 calc R . .
C24 C 0.51654(10) 0.56185(13) 0.61034(13) 0.0213(3) Uani 1 1 d D . .
H24 H 0.5713 0.5850 0.6162 0.026 Uiso 1 1 calc R . .
C25 C 0.50531(10) 0.47384(13) 0.66079(13) 0.0219(3) Uani 1 1 d D . .
H25 H 0.5529 0.4377 0.7023 0.026 Uiso 1 1 calc R . .
C26 C 0.42582(10) 0.43736(13) 0.65195(13) 0.0194(3) Uani 1 1 d D . .
C221 C 0.29287(10) 0.64658(12) 0.47702(13) 0.0202(3) Uani 1 1 d D . .
H221 H 0.2410 0.6177 0.4865 0.024 Uiso 1 1 calc R . .
C222 C 0.28446(12) 0.63806(17) 0.36342(15) 0.0321(4) Uani 1 1 d D . .
H22A H 0.3333 0.6694 0.3514 0.048 Uiso 1 1 calc R . .
H22B H 0.2337 0.6737 0.3226 0.048 Uiso 1 1 calc R . .
H22C H 0.2810 0.5656 0.3436 0.048 Uiso 1 1 calc R . .
C223 C 0.29960(12) 0.75910(14) 0.51030(18) 0.0334(5) Uani 1 1 d D . .
H22D H 0.3077 0.7631 0.5837 0.050 Uiso 1 1 calc R . .
H22E H 0.2482 0.7953 0.4725 0.050 Uiso 1 1 calc R . .
H22F H 0.3473 0.7910 0.4960 0.050 Uiso 1 1 calc R . .
C261 C 0.41789(11) 0.33903(14) 0.70744(14) 0.0258(4) Uani 1 1 d D . .
H261 H 0.3570 0.3233 0.6910 0.031 Uiso 1 1 calc R . .
C262 C 0.45865(14) 0.24938(15) 0.67030(17) 0.0349(5) Uani 1 1 d D . .
H26A H 0.5188 0.2621 0.6873 0.052 Uiso 1 1 calc R . .
H26B H 0.4337 0.2424 0.5961 0.052 Uiso 1 1 calc R . .
H26C H 0.4497 0.1861 0.7037 0.052 Uiso 1 1 calc R . .
C263 C 0.45470(14) 0.35202(17) 0.82305(16) 0.0360(5) Uani 1 1 d D . .
H26D H 0.4430 0.2906 0.8571 0.054 Uiso 1 1 calc R . .
H26E H 0.4295 0.4119 0.8445 0.054 Uiso 1 1 calc R . .
H26F H 0.5153 0.3619 0.8418 0.054 Uiso 1 1 calc R . .

loop_
_atom_site_aniso_label
_atom_site_aniso_U_11
_atom_site_aniso_U_22
_atom_site_aniso_U_33
_atom_site_aniso_U_23
_atom_site_aniso_U_13
_atom_site_aniso_U_12
Cl1 0.01950(19) 0.0202(2) 0.0320(2) 0.00757(17) -0.00093(16) -0.00190(15)
S1 0.0245(2) 0.0234(2) 0.0259(2) -0.00480(17) 0.01496(17) -0.00465(17)
Ge1 0.01438(8) 0.01358(9) 0.01586(9) -0.00059(6) 0.00528(6) -0.00365(6)
N1 0.0134(6) 0.0107(6) 0.0184(6) -0.0001(5) 0.0057(5) -0.0007(5)
C1 0.0131(7) 0.0142(8) 0.0199(8) 0.0021(6) 0.0056(6) 0.0023(6)
C2 0.0181(7) 0.0164(8) 0.0187(8) -0.0020(6) 0.0084(6) 0.0006(6)
C3 0.0161(7) 0.0125(7) 0.0180(7) 0.0001(6) 0.0039(6) 0.0024(6)
N2 0.0122(6) 0.0131(6) 0.0174(6) -0.0007(5) 0.0040(5) -0.0018(5)
C4 0.0238(8) 0.0217(9) 0.0223(8) -0.0004(7) 0.0114(7) -0.0056(7)
C5 0.0218(8) 0.0195(8) 0.0231(8) -0.0058(7) 0.0071(7) -0.0029(7)
C11 0.0158(7) 0.0130(7) 0.0175(7) -0.0004(6) 0.0071(6) -0.0036(6)
C12 0.0206(8) 0.0142(8) 0.0197(8) 0.0000(6) 0.0074(6) -0.0012(6)
C13 0.0286(9) 0.0141(8) 0.0305(9) -0.0030(7) 0.0105(7) -0.0002(7)
C14 0.0299(9) 0.0171(8) 0.0292(9) -0.0081(7) 0.0088(8) -0.0068(7)
C15 0.0192(8) 0.0228(9) 0.0259(9) -0.0038(7) 0.0060(7) -0.0054(7)
C16 0.0162(7) 0.0171(8) 0.0204(8) 0.0003(6) 0.0081(6) -0.0018(6)
C121 0.0204(8) 0.0146(8) 0.0304(9) -0.0013(7) 0.0042(7) 0.0033(6)
C122 0.0250(9) 0.0217(9) 0.0444(11) -0.0021(8) 0.0127(8) 0.0040(7)
C123 0.0391(11) 0.0303(11) 0.0272(10) 0.0027(8) 0.0037(8) 0.0118(9)
C161 0.0131(7) 0.0186(8) 0.0264(9) -0.0021(6) 0.0056(6) -0.0005(6)
C162 0.0195(8) 0.0372(11) 0.0379(11) -0.0047(9) 0.0135(8) -0.0012(8)
C163 0.0215(8) 0.0246(9) 0.0309(10) 0.0020(7) 0.0048(7) 0.0026(7)
C21 0.0131(7) 0.0139(7) 0.0193(7) -0.0030(6) 0.0052(6) -0.0035(6)
C22 0.0172(7) 0.0136(7) 0.0197(8) -0.0034(6) 0.0064(6) -0.0015(6)
C23 0.0194(8) 0.0155(8) 0.0241(8) -0.0038(6) 0.0088(6) -0.0056(6)
C24 0.0159(7) 0.0217(9) 0.0265(9) -0.0064(7) 0.0072(6) -0.0055(6)
C25 0.0146(7) 0.0229(9) 0.0255(9) -0.0023(7) 0.0028(6) 0.0001(6)
C26 0.0174(8) 0.0179(8) 0.0218(8) -0.0007(6) 0.0047(6) -0.0018(6)
C221 0.0172(8) 0.0145(8) 0.0298(9) 0.0024(6) 0.0088(7) 0.0004(6)
C222 0.0279(10) 0.0385(11) 0.0287(10) 0.0099(8) 0.0075(8) 0.0066(8)
C223 0.0282(10) 0.0146(9) 0.0593(13) 0.0003(8) 0.0166(9) -0.0003(7)
C261 0.0163(8) 0.0237(9) 0.0345(10) 0.0098(8) 0.0038(7) 0.0005(7)
C262 0.0423(11) 0.0199(10) 0.0393(11) 0.0039(8) 0.0086(9) -0.0003(8)
C263 0.0421(12) 0.0343(11) 0.0341(11) 0.0128(9) 0.0154(9) 0.0130(9)

loop_
_atom_type_symbol
_atom_type_description
_atom_type_scat_dispersion_real
_atom_type_scat_dispersion_imag
_atom_type_scat_source
C C 0.0033 0.0016 'International Tables Vol C Tables 4.2.6.8 and 6.1.1.4'
N N 0.0061 0.0033 'International Tables Vol C Tables 4.2.6.8 and 6.1.1.4'
S S 0.1246 0.1234 'International Tables Vol C Tables 4.2.6.8 and 6.1.1.4'
Cl Cl 0.1484 0.1585 'International Tables Vol C Tables 4.2.6.8 and 6.1.1.4'
Ge Ge 0.1547 1.8001 'International Tables Vol C Tables 4.2.6.8 and 6.1.1.4'
H H 0.0000 0.0000 'International Tables Vol C Tables 4.2.6.8 and 6.1.1.4'

loop_
_geom_angle_atom_site_label_1
_geom_angle_atom_site_label_2
_geom_angle_atom_site_label_3
_geom_angle
_geom_angle_site_symmetry_1
_geom_angle_site_symmetry_3
_geom_angle_publ_flag
N2 Ge1 N1 98.18(6) . . ?
N2 Ge1 S1 118.34(4) . . ?
N1 Ge1 S1 118.87(4) . . ?
N2 Ge1 Cl1 101.54(5) . . ?
N1 Ge1 Cl1 99.51(4) . . ?
S1 Ge1 Cl1 116.82(2) . . ?
C1 N1 C11 121.59(13) . . ?
C1 N1 Ge1 120.31(11) . . ?
C11 N1 Ge1 117.85(10) . . ?
N1 C1 C2 123.42(14) . . ?
N1 C1 C4 120.50(14) . . ?
C2 C1 C4 116.05(14) . . ?
C3 C2 C1 127.68(15) . . ?
N2 C3 C2 123.14(14) . . ?
N2 C3 C5 118.23(14) . . ?
C2 C3 C5 118.62(14) . . ?
C3 N2 C21 119.73(13) . . ?
C3 N2 Ge1 120.24(10) . . ?
C21 N2 Ge1 119.85(10) . . ?
C12 C11 C16 121.66(14) . . ?
C12 C11 N1 119.24(14) . . ?
C16 C11 N1 119.09(14) . . ?
C13 C12 C11 117.70(15) . . ?
C13 C12 C121 118.56(15) . . ?
C11 C12 C121 123.58(14) . . ?
C14 C13 C12 121.51(16) . . ?
C15 C14 C13 119.85(16) . . ?
C14 C15 C16 121.52(16) . . ?
C15 C16 C11 117.76(15) . . ?
C15 C16 C161 118.01(15) . . ?
C11 C16 C161 124.23(14) . . ?
C12 C121 C123 109.09(15) . . ?
C12 C121 C122 112.80(15) . . ?
C123 C121 C122 110.02(15) . . ?
C16 C161 C163 110.44(14) . . ?
C16 C161 C162 111.86(15) . . ?
C163 C161 C162 109.39(14) . . ?
C26 C21 C22 121.78(14) . . ?
C26 C21 N2 118.13(14) . . ?
C22 C21 N2 120.09(14) . . ?
C23 C22 C21 117.65(15) . . ?
C23 C22 C221 119.45(15) . . ?
C21 C22 C221 122.91(14) . . ?
C24 C23 C22 121.72(16) . . ?
C23 C24 C25 119.42(15) . . ?
C24 C25 C26 121.41(16) . . ?
C25 C26 C21 118.01(15) . . ?
C25 C26 C261 118.75(15) . . ?
C21 C26 C261 123.24(15) . . ?
C22 C221 C223 112.03(15) . . ?
C22 C221 C222 110.56(14) . . ?
C223 C221 C222 110.50(16) . . ?
C26 C261 C262 110.83(16) . . ?
C26 C261 C263 111.15(16) . . ?
C262 C261 C263 111.05(16) . . ?

loop_
_geom_bond_atom_site_label_1
_geom_bond_atom_site_label_2
_geom_bond_distance
_geom_bond_site_symmetry_2
_geom_bond_publ_flag
Cl1 Ge1 2.1948(7) . ?
S1 Ge1 2.0529(6) . ?
Ge1 N2 1.8805(14) . ?
Ge1 N1 1.9101(13) . ?
N1 C1 1.331(2) . ?
N1 C11 1.459(2) . ?
C1 C2 1.407(2) . ?
C1 C4 1.501(2) . ?
C2 C3 1.386(2) . ?
C3 N2 1.349(2) . ?
C3 C5 1.507(2) . ?
N2 C21 1.4561(19) . ?
C11 C12 1.406(2) . ?
C11 C16 1.411(2) . ?
C12 C13 1.395(2) . ?
C12 C121 1.518(2) . ?
C13 C14 1.383(3) . ?
C14 C15 1.379(3) . ?
C15 C16 1.394(2) . ?
C16 C161 1.516(2) . ?
C121 C123 1.531(3) . ?
C121 C122 1.531(3) . ?
C161 C163 1.533(2) . ?
C161 C162 1.535(2) . ?
C21 C26 1.401(2) . ?
C21 C22 1.402(2) . ?
C22 C23 1.397(2) . ?
C22 C221 1.517(2) . ?
C23 C24 1.378(2) . ?
C24 C25 1.387(2) . ?
C25 C26 1.392(2) . ?
C26 C261 1.521(2) . ?
C221 C223 1.531(2) . ?
C221 C222 1.533(3) . ?
C261 C262 1.526(3) . ?
C261 C263 1.526(3) . ?
